data_2243247
loop_
_publ_author_name
'Weil, Matthias'
'St\"oger, Berthold'

_publ_section_title
;
 Crystal structure of the deuterated heptahydrate of potassium phosphate,
 K~3~PO~4~&#x00B7;7D~2~O
;
_journal_coeditor_code HB7876
_journal_issue 2
_journal_name_full 'Acta Crystallographica Section E'
_journal_page_first 177
_journal_page_last 179
_journal_paper_doi 10.1107/S2056989020000201
_journal_volume 76
_journal_year 2020
_chemical_absolute_configuration ad
_chemical_formula_iupac 'K3 P O4 , 7D2 O'
_chemical_formula_moiety 'O4 P, 7(D2 O), 3(K)'
_chemical_formula_sum 'D14 K3 O11 P'
_chemical_formula_weight 352.5
_chemical_name_systematic
;
Potassium phosphate heptahydrate
;
_space_group_IT_number 4
_space_group_name_Hall 'P 2yb'
_space_group_name_H-M_alt 'P 1 21 1'
_symmetry_cell_setting monoclinic
_symmetry_space_group_name_Hall 'P 2yb'
_symmetry_space_group_name_H-M 'P 1 21 1'
_cell_angle_alpha 90
_cell_angle_beta 108.727(2)
_cell_angle_gamma 90
_cell_formula_units_Z 2
_cell_length_a 7.8325(7)
_cell_length_b 9.3406(8)
_cell_length_c 8.4471(7)
_cell_measurement_reflns_used 7382
_cell_measurement_temperature 100
_cell_measurement_theta_max 32.63
_cell_measurement_theta_min 2.55
_cell_volume 585.27(9)
_computing_cell_refinement
;
SAINT-Plus (Bruker, 2016)
;
_computing_data_collection
;
APEX2 (Bruker, 2016)
;
_computing_data_reduction
;
SAINT-Plus (Bruker, 2016)
;
_computing_molecular_graphics
;
ATOMS (Dowty, 2006)
;
_computing_publication_material
;
publCIF (Westrip, 2010)
;
_computing_structure_refinement
;
Jana2006 (Pet\<r\'i\<cek <i>et al.</i>, 2014)
;
_computing_structure_solution
;
SHELXT (Sheldrick, 2015)
;
_diffrn_ambient_temperature 100
_diffrn_measured_fraction_theta_full 1
_diffrn_measured_fraction_theta_max 1
_diffrn_measurement_device 'four-circle diffractometer'
_diffrn_measurement_device_type 'Bruker Kappa APEXII CCD'
_diffrn_measurement_method '\w- and \f-scans'
_diffrn_radiation_monochromator graphite
_diffrn_radiation_probe x-ray
_diffrn_radiation_source 'X-ray tube'
_diffrn_radiation_type 'Mo K\a'
_diffrn_radiation_wavelength 0.71073
_diffrn_reflns_av_R_equivalents 0.0208
_diffrn_reflns_av_unetI/netI 0.0267
_diffrn_reflns_limit_h_max 11
_diffrn_reflns_limit_h_min -10
_diffrn_reflns_limit_k_max 14
_diffrn_reflns_limit_k_min -14
_diffrn_reflns_limit_l_max 10
_diffrn_reflns_limit_l_min -12
_diffrn_reflns_number 9464
_diffrn_reflns_theta_full 32.64
_diffrn_reflns_theta_max 32.64
_diffrn_reflns_theta_min 2.55
_exptl_absorpt_coefficient_mu 1.342
_exptl_absorpt_correction_T_max 0.99
_exptl_absorpt_correction_T_min 0.54
_exptl_absorpt_correction_type multi-scan
_exptl_absorpt_process_details
;
(<i>SADABS</i>; Bruker, 2016)
;
_exptl_crystal_colour colourless
_exptl_crystal_density_diffrn 1.9999
_exptl_crystal_description rod
_exptl_crystal_F_000 348
_exptl_crystal_size_max 0.46
_exptl_crystal_size_mid 0.09
_exptl_crystal_size_min 0.01
_refine_diff_density_max 0.16
_refine_diff_density_min -0.13
_refine_ls_abs_structure_details
;
2017  Friedel pairs used in the refinement
(Flack, 1983)
;
_refine_ls_abs_structure_Flack 0.004(16)
_refine_ls_extinction_method none
_refine_ls_goodness_of_fit_gt 1.03
_refine_ls_goodness_of_fit_ref 1.02
_refine_ls_hydrogen_treatment refall
_refine_ls_number_constraints 1
_refine_ls_number_parameters 193
_refine_ls_number_reflns 4273
_refine_ls_number_restraints 0
_refine_ls_R_factor_all 0.0167
_refine_ls_R_factor_gt 0.0156
_refine_ls_shift/su_max 0.0187
_refine_ls_shift/su_mean 0.0021
_refine_ls_structure_factor_coef F
_refine_ls_weighting_details w=1/(\s^2^(F)+0.0001F^2^)
_refine_ls_weighting_scheme sigma
_refine_ls_wR_factor_gt 0.0198
_refine_ls_wR_factor_ref 0.0201
_reflns_number_gt 4127
_reflns_number_total 4273
_reflns_threshold_expression I>3\s(I)
_cod_data_source_file hb7876sup1.cif
_cod_data_source_block I
_cod_original_cell_volume 585.28(9)
_cod_original_sg_symbol_H-M 'P 21'
_cod_original_formula_sum 'D14 K3 O11 P1'
_cod_database_code 2243247

loop_
_space_group_symop_id
_space_group_symop_operation_xyz
1 x,y,z
2 -x,y+1/2,-z

loop_
_atom_site_type_symbol
_atom_site_label
_atom_site_fract_x
_atom_site_fract_y
_atom_site_fract_z
_atom_site_U_iso_or_equiv
_atom_site_adp_type
_atom_site_calc_flag
_atom_site_occupancy
_atom_site_site_symmetry_multiplicity
K K1 0.42550(3) 0.01804(2) 0.73444(3) 0.00950(6) Uani d 1 2
K K2 -0.14458(3) -0.00537(2) 0.62341(3) 0.00990(6) Uani d 1 2
K K3 0.52865(3) 0.39152(2) 0.81480(3) 0.01224(6) Uani d 1 2
P P1 0.02505(3) 0.04285(3) 0.25261(3) 0.00571(7) Uani d 1 2
O O1 0.08740(10) 0.03291(8) 0.44490(9) 0.00823(19) Uani d 1 2
O O2 -0.06671(10) -0.09902(8) 0.17723(10) 0.0101(2) Uani d 1 2
O O3 -0.10938(10) 0.16905(8) 0.19358(10) 0.0092(2) Uani d 1 2
O O4 0.18924(10) 0.07033(8) 0.19270(10) 0.0086(2) Uani d 1 2
O O1w 0.50577(11) 0.08478(8) 0.45314(11) 0.0119(2) Uani d 1 2
O O2w 0.22528(11) 0.27301(8) 0.61723(11) 0.0106(2) Uani d 1 2
O O3w 0.23569(11) -0.22553(8) 0.56243(11) 0.0116(2) Uani d 1 2
O O4w -0.18873(12) 0.20109(9) 0.83725(11) 0.0129(2) Uani d 1 2
O O5w 0.53272(11) 0.15028(9) 1.03669(11) 0.0126(2) Uani d 1 2
O O6w 0.71314(11) -0.16355(8) 0.86601(11) 0.0119(2) Uani d 1 2
O O7w 0.17243(11) -0.04581(9) 0.88427(10) 0.0103(2) Uani d 1 2
D D11 0.564(2) 0.161(2) 0.442(2) 0.027(5) Uiso d 1 2
D D12 0.409(3) 0.091(2) 0.390(3) 0.033(5) Uiso d 1 2
D D21 0.172(3) 0.315(2) 0.680(2) 0.034(5) Uiso d 1 2
D D22 0.173(3) 0.213(2) 0.570(3) 0.037(6) Uiso d 1 2
D D31 0.182(2) -0.162(2) 0.506(3) 0.031(5) Uiso d 1 2
D D32 0.179(3) -0.261(3) 0.642(3) 0.052(7) Uiso d 1 2
D D41 -0.153(2) 0.1885(19) 0.936(3) 0.022(4) Uiso d 1 2
D D42 -0.113(3) 0.258(3) 0.837(3) 0.049(7) Uiso d 1 2
D D51 0.477(2) 0.2098(19) 1.068(2) 0.021(4) Uiso d 1 2
D D52 0.634(2) 0.1654(19) 1.093(2) 0.023(4) Uiso d 1 2
D D61 0.776(3) -0.143(2) 0.950(3) 0.031(5) Uiso d 1 2
D D62 0.759(2) -0.240(2) 0.842(2) 0.023(4) Uiso d 1 2
D D71 0.132(2) -0.123(2) 0.877(2) 0.023(4) Uiso d 1 2
D D72 0.166(2) -0.0150(19) 0.973(2) 0.019(4) Uiso d 1 2

loop_
_atom_site_aniso_label
_atom_site_aniso_U_11
_atom_site_aniso_U_22
_atom_site_aniso_U_33
_atom_site_aniso_U_12
_atom_site_aniso_U_13
_atom_site_aniso_U_23
_atom_site_aniso_type_symbol
K1 0.01055(8) 0.00951(9) 0.00895(9) 0.00141(6) 0.00384(7) 0.00041(7) K
K2 0.00815(8) 0.01323(9) 0.00836(9) 0.00028(7) 0.00272(7) -0.00109(7) K
K3 0.01205(9) 0.00943(9) 0.01200(11) -0.00261(7) -0.00067(8) 0.00104(7) K
P1 0.00639(10) 0.00552(10) 0.00530(11) -0.00037(8) 0.00201(8) 0.00003(8) P
O1 0.0102(3) 0.0084(3) 0.0056(3) 0.0002(2) 0.0020(2) -0.0001(2) O
O2 0.0131(3) 0.0080(3) 0.0086(3) -0.0040(3) 0.0027(3) -0.0020(3) O
O3 0.0086(3) 0.0090(3) 0.0099(4) 0.0029(2) 0.0028(3) 0.0022(3) O
O4 0.0089(3) 0.0088(3) 0.0092(4) -0.0002(2) 0.0046(3) 0.0004(2) O
O1w 0.0078(3) 0.0150(4) 0.0114(4) -0.0011(3) 0.0010(3) 0.0026(3) O
O2w 0.0091(3) 0.0103(3) 0.0120(4) -0.0011(3) 0.0026(3) -0.0033(3) O
O3w 0.0127(3) 0.0109(3) 0.0123(4) 0.0032(3) 0.0056(3) 0.0032(3) O
O4w 0.0182(4) 0.0112(3) 0.0102(4) -0.0007(3) 0.0059(3) 0.0003(3) O
O5w 0.0084(3) 0.0168(4) 0.0122(4) -0.0016(3) 0.0030(3) -0.0033(3) O
O6w 0.0111(3) 0.0099(3) 0.0122(4) 0.0020(3) 0.0003(3) -0.0024(3) O
O7w 0.0126(3) 0.0098(3) 0.0091(4) -0.0010(3) 0.0041(3) -0.0008(3) O

loop_
_atom_type_symbol
_atom_type_scat_dispersion_real
_atom_type_scat_dispersion_imag
_atom_type_scat_source
D 0.0000 0.0000 'International Tables Vol C tables 4.2.6.8 and 6.1.1.1'
K 0.2009 0.2494 'International Tables Vol C tables 4.2.6.8 and 6.1.1.1'
O 0.0106 0.0060 'International Tables Vol C tables 4.2.6.8 and 6.1.1.1'
P 0.1023 0.0942 'International Tables Vol C tables 4.2.6.8 and 6.1.1.1'

loop_
_geom_angle_atom_site_label_1
_geom_angle_atom_site_label_2
_geom_angle_atom_site_label_3
_geom_angle_site_symmetry_1
_geom_angle_site_symmetry_3
_geom_angle
_geom_angle_publ_flag
O1 K1 O1w . . 70.45(2) ?
O1 K1 O2w . . 55.25(2) ?
O1 K1 O3w . . 55.73(2) ?
O1 K1 O5w . . 132.58(3) ?
O1 K1 O6w . . 139.24(2) ?
O1 K1 O7w . . 78.74(2) ?
O1w K1 O2w . . 76.14(3) ?
O1w K1 O3w . . 88.09(3) ?
O1w K1 O5w . . 128.98(3) ?
O1w K1 O6w . . 96.04(3) ?
O1w K1 O7w . . 149.19(2) ?
O2w K1 O3w . . 110.59(2) ?
O2w K1 O5w . . 85.18(3) ?
O2w K1 O6w . . 160.60(2) ?
O2w K1 O7w . . 86.75(3) ?
O3w K1 O5w . . 142.78(3) ?
O3w K1 O6w . . 86.52(2) ?
O3w K1 O7w . . 74.04(3) ?
O5w K1 O6w . . 86.26(3) ?
O5w K1 O7w . . 73.48(3) ?
O6w K1 O7w . . 107.41(3) ?
O1 K2 O1w . 1_455 113.18(3) ?
O1 K2 O2w . 2_546 74.56(3) ?
O1 K2 O3w . 2_556 71.77(3) ?
O1 K2 O4w . . 121.27(3) ?
O1 K2 O6w . 1_455 153.61(2) ?
O1 K2 O7w . . 82.62(3) ?
O1w K2 O2w 1_455 2_546 83.93(2) ?
O1w K2 O3w 1_455 2_556 55.91(2) ?
O1w K2 O4w 1_455 . 79.41(3) ?
O1w K2 O6w 1_455 1_455 88.99(3) ?
O1w K2 O7w 1_455 . 159.32(3) ?
O2w K2 O3w 2_546 2_556 107.43(3) ?
O2w K2 O4w 2_546 . 160.62(3) ?
O2w K2 O6w 2_546 1_455 94.81(3) ?
O2w K2 O7w 2_546 . 114.15(3) ?
O3w K2 O4w 2_556 . 70.97(3) ?
O3w K2 O6w 2_556 1_455 134.55(3) ?
O3w K2 O7w 2_556 . 122.36(2) ?
O4w K2 O6w . 1_455 75.19(3) ?
O4w K2 O7w . . 80.90(3) ?
O6w K2 O7w 1_455 . 79.91(3) ?
O4 K3 O1w 2_656 2_656 58.26(2) ?
O4 K3 O2w 2_656 . 142.03(3) ?
O4 K3 O4w 2_656 1_655 76.51(3) ?
O4 K3 O5w 2_656 . 129.11(2) ?
O4 K3 O5w 2_656 2_657 75.37(3) ?
O4 K3 O7w 2_656 2_657 58.52(2) ?
O1w K3 O2w 2_656 . 85.85(3) ?
O1w K3 O4w 2_656 1_655 109.19(3) ?
O1w K3 O5w 2_656 . 168.35(2) ?
O1w K3 O5w 2_656 2_657 79.89(3) ?
O1w K3 O7w 2_656 2_657 114.35(2) ?
O2w K3 O4w . 1_655 107.76(3) ?
O2w K3 O5w . . 84.57(2) ?
O2w K3 O5w . 2_657 112.79(3) ?
O2w K3 O7w . 2_657 159.36(3) ?
O4w K3 O5w 1_655 . 67.74(3) ?
O4w K3 O5w 1_655 2_657 139.02(2) ?
O4w K3 O7w 1_655 2_657 70.82(3) ?
O5w K3 O5w . 2_657 109.99(3) ?
O5w K3 O7w . 2_657 75.81(2) ?
O5w K3 O7w 2_657 2_657 69.21(2) ?
O1 P1 O2 . . 109.32(4) n
O1 P1 O3 . . 109.69(5) n
O1 P1 O4 . . 109.83(4) n
O2 P1 O3 . . 109.96(4) n
O2 P1 O4 . . 109.46(5) n
O3 P1 O4 . . 108.56(4) n
K2 O1 P1 . . 123.21(4) ?
K3 O4 P1 2_646 . 131.03(4) ?
K1 O1w K2 . 1_655 86.80(2) ?
K1 O1w K3 . 2_646 124.16(3) ?
K2 O1w K3 1_655 2_646 92.60(3) ?
K1 O2w K2 . 2_556 146.43(4) ?
K1 O2w K3 . . 81.32(2) ?
K2 O2w K3 2_556 . 95.43(3) ?
D21 O2w D22 . . 113(3) ?
K1 O3w D31 . . 78.3(13) ?
K1 O3w D32 . . 101.6(14) ?
D31 O3w D32 . . 114(2) ?
K2 O4w K3 . 1_455 131.87(3) ?
K2 O4w D41 . . 120.6(14) ?
K2 O4w D42 . . 102.2(19) ?
K3 O4w D41 1_455 . 99.7(15) ?
K3 O4w D42 1_455 . 98.8(17) ?
D41 O4w D42 . . 95(2) ?
K1 O5w K3 . 2_647 89.03(2) ?
K1 O5w D51 . . 126.3(11) ?
K1 O5w D52 . . 126.4(16) ?
K3 O5w D51 2_647 . 104.9(14) ?
K3 O5w D52 2_647 . 99.4(13) ?
D51 O5w D52 . . 102.5(18) ?
K1 O6w D61 . . 115.4(16) ?
K1 O6w D62 . . 140.5(11) ?
D61 O6w D62 . . 104(2) ?
K1 O7w K2 . . 101.53(3) ?
K1 O7w D71 . . 120.0(16) ?
K1 O7w D72 . . 127.9(12) ?
K2 O7w D71 . . 80.0(11) ?
K2 O7w D72 . . 112.2(11) ?
D71 O7w D72 . . 105(2) ?

loop_
_geom_bond_atom_site_label_1
_geom_bond_atom_site_label_2
_geom_bond_site_symmetry_2
_geom_bond_distance
_geom_bond_publ_flag
K1 O5w . 2.7153(10) y
K1 O1w . 2.7183(11) y
K1 O7w . 2.7381(10) y
K1 O6w . 2.7532(9) y
K1 O3w . 2.8479(9) y
K1 O2w . 2.8486(9) y
K1 O1 . 2.9757(9) y
K2 O1 . 2.7317(10) y
K2 O4w . 2.7391(10) y
K2 O7w . 2.7659(9) y
K2 O1w 1_455 2.7836(9) y
K2 O2w 2_546 2.8269(9) y
K2 O3w 2_556 3.0144(9) y
K2 O6w 1_455 3.0151(10) y
K3 O2w . 2.6665(9) y
K3 O4 2_656 2.7867(9) y
K3 O4w 1_655 2.7983(10) y
K3 O5w 2_657 2.8344(10) y
K3 O1w 2_656 2.8394(10) y
K3 O7w 2_657 2.9094(9) y
K3 O5w . 2.9246(10) y
P1 O1 . 1.5414(8) y
P1 O2 . 1.5440(8) y
P1 O4 . 1.5472(10) y
P1 O3 . 1.5523(8) y
O1w D11 . 0.86(2) ?
O1w D12 . 0.778(18) ?
O2w D21 . 0.87(2) ?
O2w D22 . 0.73(2) ?
O3w D31 . 0.796(19) ?
O3w D32 . 0.98(3) ?
O4w D41 . 0.80(2) ?
O4w D42 . 0.79(2) ?
O5w D51 . 0.80(2) ?
O5w D52 . 0.795(17) ?
O6w D61 . 0.748(19) ?
O6w D62 . 0.85(2) ?
O7w D71 . 0.783(19) ?
O7w D72 . 0.823(19) ?

loop_
_geom_hbond_atom_site_label_D
_geom_hbond_atom_site_label_H
_geom_hbond_atom_site_label_A
_geom_hbond_site_symmetry_A
_geom_hbond_distance_DH
_geom_hbond_distance_HA
_geom_hbond_distance_DA
_geom_hbond_angle_DHA
_geom_hbond_publ_flag
O1w D11 O3w 2_656 0.86(2) 1.91(2) 2.7255(13) 157.5(18) y
O1w D12 O4 . 0.778(18) 1.983(18) 2.7391(11) 164(2) y
O2w D21 O2 2_556 0.87(2) 1.85(2) 2.7149(13) 177.0(17) y
O2w D22 O1 . 0.73(2) 1.99(2) 2.7029(11) 167(3) y
O3w D31 O1 . 0.796(19) 1.97(2) 2.7242(11) 159(2) y
O3w D32 O3 2_546 0.98(3) 1.77(3) 2.7395(14) 171(2) y
O4w D41 O3 1_556 0.80(2) 2.10(2) 2.8870(14) 169(2) y
O4w D42 O2 2_556 0.79(2) 1.97(2) 2.7679(13) 177(2) y
O5w D51 O6w 2_657 0.80(2) 2.11(2) 2.9025(13) 168.1(17) y
O5w D52 O3 1_656 0.795(17) 1.916(17) 2.6944(12) 166(2) y
O6w D61 O2 1_656 0.748(19) 1.962(19) 2.7087(12) 176(2) y
O6w D62 O4 2_646 0.85(2) 1.86(2) 2.6931(12) 165(2) y
O7w D71 O3 2_546 0.783(19) 2.022(19) 2.7498(12) 155(2) y
O7w D72 O4 1_556 0.823(19) 1.970(19) 2.7859(13) 170.9(17) y

loop_
_twin_individual_id
_twin_individual_mass_fraction_refined
_twin_individual_twin_matrix_11
_twin_individual_twin_matrix_12
_twin_individual_twin_matrix_13
_twin_individual_twin_matrix_21
_twin_individual_twin_matrix_22
_twin_individual_twin_matrix_23
_twin_individual_twin_matrix_31
_twin_individual_twin_matrix_32
_twin_individual_twin_matrix_33
1 0.996(16) 1 0 0 0 1 0 0 0 1
2 0.004(16) -1 0 0 0 -1 0 0 0 -1

_cod_database_fobs_code 2243247
